data_2241178
loop_
_publ_author_name
'Staun, Selena L.'
'Oliver, Allen G.'

_publ_section_title
;
 Crystal structure of benzene-1,3,5-tricarboxylic acid--4-pyridone (1/3)
;
_journal_coeditor_code ZL2644
_journal_issue 11
_journal_name_full 'Acta Crystallographica Section E'
_journal_page_first 1283
_journal_page_last 1286
_journal_paper_doi 10.1107/S2056989015017867
_journal_volume 71
_journal_year 2015
_chemical_formula_iupac 'C9 H6 O6, 3C5 H5 N O'
_chemical_formula_moiety 'C9 H6 O6, 3(C5 H5 N O)'
_chemical_formula_sum 'C24 H21 N3 O9'
_chemical_formula_weight 495.44
_chemical_name_systematic
;
Benzene-1,3,5-tricarboxylic acid--4-pyridone (1/3)
;
_space_group_crystal_system orthorhombic
_space_group_IT_number 33
_space_group_name_Hall 'P 2c -2n'
_space_group_name_H-M_alt 'P n a 21'
_symmetry_space_group_name_Hall 'P 2c -2n'
_symmetry_space_group_name_H-M 'P n a 21'
_atom_sites_solution_hydrogens geom
_atom_sites_solution_primary direct
_atom_sites_solution_secondary difmap
_audit_creation_method SHELXL-2014/7
_cell_angle_alpha 90
_cell_angle_beta 90
_cell_angle_gamma 90
_cell_formula_units_Z 4
_cell_length_a 12.699(3)
_cell_length_b 26.498(6)
_cell_length_c 6.6591(14)
_cell_measurement_reflns_used 1078
_cell_measurement_temperature 120(2)
_cell_measurement_theta_max 19.15
_cell_measurement_theta_min 3.07
_cell_volume 2240.8(9)
_computing_cell_refinement
;
SAINT (Bruker 2012)
;
_computing_data_collection
;
APEX2 (Bruker, 2012)
;
_computing_data_reduction
;
SAINT (Bruker 2012)
;
_computing_molecular_graphics
;
OLEX2 (Dolomanov <i>et al.</i>, 2009) and Mercury (Macrae <i>et al.</i>,
2008)
;
_computing_publication_material
;
publCIF (Westrip, 2010)
;
_computing_structure_refinement
;
SHELXL2014/7 (Sheldrick, 2015)
;
_computing_structure_solution
;
SHELXS97 (Sheldrick, 2008)
;
_diffrn_ambient_temperature 120(2)
_diffrn_detector_area_resol_mean 8.33
_diffrn_measured_fraction_theta_full 0.998
_diffrn_measured_fraction_theta_max 0.998
_diffrn_measurement_device_type 'Bruker APEXII'
_diffrn_measurement_method 'combination of \w and \f-scans '
_diffrn_radiation_monochromator graphite
_diffrn_radiation_source 'fine-focus sealed tube'
_diffrn_radiation_type MoK\a
_diffrn_radiation_wavelength 0.71073
_diffrn_reflns_av_R_equivalents 0.1086
_diffrn_reflns_limit_h_max 14
_diffrn_reflns_limit_h_min -14
_diffrn_reflns_limit_k_max 29
_diffrn_reflns_limit_k_min -29
_diffrn_reflns_limit_l_max 7
_diffrn_reflns_limit_l_min -7
_diffrn_reflns_number 19034
_diffrn_reflns_theta_full 23.362
_diffrn_reflns_theta_max 23.362
_diffrn_reflns_theta_min 1.537
_exptl_absorpt_coefficient_mu 0.114
_exptl_absorpt_correction_T_max 0.7449
_exptl_absorpt_correction_T_min 0.6471
_exptl_absorpt_correction_type multi-scan
_exptl_absorpt_process_details
;
(SADABS; Krause <i>et al.</i>, 2015)
;
_exptl_crystal_colour colorless
_exptl_crystal_density_diffrn 1.469
_exptl_crystal_description rod
_exptl_crystal_F_000 1032
_exptl_crystal_size_max 0.110
_exptl_crystal_size_mid 0.070
_exptl_crystal_size_min 0.050
_refine_diff_density_max 0.434
_refine_diff_density_min -0.430
_refine_ls_abs_structure_details
;
Flack <i>x</i> determined using 801 quotients
[(<i>I</i>^+^)-(<i>I</i>^-^)]/[(<i>I</i>^+^)+(<i>I</i>^-^)]
(Parsons <i>et al.</i>, 2013).
;
_refine_ls_abs_structure_Flack 0.1(10)
_refine_ls_extinction_method none
_refine_ls_goodness_of_fit_ref 1.043
_refine_ls_hydrogen_treatment constr
_refine_ls_matrix_type full
_refine_ls_number_parameters 328
_refine_ls_number_reflns 3257
_refine_ls_number_restraints 1
_refine_ls_restrained_S_all 1.043
_refine_ls_R_factor_all 0.1003
_refine_ls_R_factor_gt 0.0689
_refine_ls_shift/su_max 0.000
_refine_ls_shift/su_mean 0.000
_refine_ls_structure_factor_coef Fsqd
_refine_ls_weighting_details 'w=1/[\s^2^(Fo^2^)+(0.1002P)^2^] where P=(Fo^2^+2Fc^2^)/3'
_refine_ls_weighting_scheme calc
_refine_ls_wR_factor_gt 0.1534
_refine_ls_wR_factor_ref 0.1712
_reflns_number_gt 2418
_reflns_number_total 3257
_reflns_threshold_expression 'I > 2\s(I)'
_cod_data_source_file zl2644sup1.cif
_cod_data_source_block I
_cod_original_cell_volume 2240.9(8)
_cod_database_code 2241178
_shelx_space_group_comment
;
The symmetry employed for this shelxl refinement is uniquely defined
by the following loop, which should always be used as a source of
symmetry information in preference to the above space-group names.
They are only intended as comments.
;
_shelx_estimated_absorpt_t_min 0.988
_shelx_estimated_absorpt_t_max 0.994

loop_
_space_group_symop_operation_xyz
'x, y, z'
'-x, -y, z+1/2'
'x+1/2, -y+1/2, z'
'-x+1/2, y+1/2, z+1/2'

loop_
_atom_site_type_symbol
_atom_site_label
_atom_site_fract_x
_atom_site_fract_y
_atom_site_fract_z
_atom_site_U_iso_or_equiv
_atom_site_adp_type
_atom_site_calc_flag
_atom_site_occupancy
O O1 0.4424(4) 0.29680(18) 0.8670(10) 0.0258(14) Uani d 1
N N1 0.1387(5) 0.2479(3) 0.8807(11) 0.0282(18) Uani d 1
H H1N 0.0730 0.2374 0.8841 0.034 Uiso calc 1
C C1 0.2175(6) 0.2147(3) 0.9013(15) 0.029(2) Uani d 1
H H1 0.2017 0.1799 0.9202 0.035 Uiso calc 1
C C2 0.3205(6) 0.2300(3) 0.8955(14) 0.028(2) Uani d 1
H H2 0.3754 0.2059 0.9094 0.034 Uiso calc 1
C C3 0.3455(5) 0.2814(3) 0.8692(14) 0.023(2) Uani d 1
C C4 0.2598(6) 0.3152(3) 0.8499(14) 0.029(2) Uani d 1
H H4 0.2720 0.3503 0.8335 0.035 Uiso calc 1
C C5 0.1594(6) 0.2968(3) 0.8551(15) 0.030(2) Uani d 1
H H5 0.1023 0.3197 0.8400 0.036 Uiso calc 1
O O2 0.7873(4) 0.71124(18) 0.8498(10) 0.0258(14) Uani d 1
N N2 1.1005(5) 0.7401(2) 0.8856(11) 0.0268(18) Uani d 1
H H2N 1.1684 0.7465 0.8913 0.032 Uiso calc 1
C C6 1.0301(6) 0.7782(3) 0.9018(15) 0.029(2) Uani d 1
H H6 1.0550 0.8116 0.9216 0.034 Uiso calc 1
C C7 0.9253(6) 0.7700(3) 0.8907(14) 0.025(2) Uani d 1
H H7 0.8779 0.7976 0.9023 0.030 Uiso calc 1
C C8 0.8859(5) 0.7208(3) 0.8619(14) 0.0216(19) Uani d 1
C C9 0.9618(5) 0.6815(3) 0.8493(14) 0.026(2) Uani d 1
H H9 0.9392 0.6476 0.8330 0.031 Uiso calc 1
C C10 1.0663(6) 0.6920(3) 0.8605(14) 0.028(2) Uani d 1
H H10 1.1161 0.6654 0.8507 0.034 Uiso calc 1
O O3 0.0529(4) 0.56842(19) 0.8945(9) 0.0217(14) Uani d 1
N N3 -0.0040(5) 0.5697(3) 1.4925(12) 0.0283(19) Uani d 1
H H3N -0.0161 0.5691 1.6226 0.034 Uiso calc 1
C C11 -0.0812(6) 0.5564(3) 1.3647(15) 0.023(2) Uani d 1
H H11 -0.1479 0.5468 1.4167 0.028 Uiso calc 1
C C12 -0.0659(7) 0.5566(3) 1.1636(14) 0.025(2) Uani d 1
H H12 -0.1218 0.5476 1.0756 0.030 Uiso calc 1
C C13 0.0335(6) 0.5702(3) 1.0850(13) 0.020(2) Uani d 1
C C14 0.1109(6) 0.5847(3) 1.2259(13) 0.023(2) Uani d 1
H H13 0.1780 0.5954 1.1794 0.027 Uiso calc 1
C C15 0.0916(7) 0.5838(3) 1.4248(13) 0.022(2) Uani d 1
H H15 0.1453 0.5931 1.5172 0.026 Uiso calc 1
O O4 0.6262(4) 0.39539(18) 0.7880(11) 0.0327(16) Uani d 1
O O5 0.4504(3) 0.39158(18) 0.7983(10) 0.0270(14) Uani d 1
H H5O 0.4625 0.3607 0.8143 0.040 Uiso calc 1
O O6 0.7915(4) 0.57133(19) 0.7531(10) 0.0257(14) Uani d 1
O O7 0.6792(4) 0.63488(19) 0.8051(13) 0.046(2) Uani d 1
H H7O 0.7346 0.6513 0.8273 0.069 Uiso calc 1
O O8 0.2964(4) 0.61537(19) 0.7789(11) 0.0293(14) Uani d 1
O O9 0.2359(4) 0.53621(19) 0.8195(9) 0.0261(15) Uani d 1
H H9O 0.1794 0.5512 0.8474 0.039 Uiso calc 1
C C16 0.5281(5) 0.4719(3) 0.7808(14) 0.0161(17) Uani d 1
C C17 0.6164(5) 0.5025(3) 0.7756(13) 0.0196(19) Uani d 1
H H17 0.6845 0.4878 0.7736 0.023 Uiso calc 1
C C18 0.6062(5) 0.5544(3) 0.7733(13) 0.0163(17) Uani d 1
C C19 0.5061(6) 0.5761(3) 0.7777(14) 0.0200(18) Uani d 1
H H19 0.4990 0.6118 0.7774 0.024 Uiso calc 1
C C20 0.4175(5) 0.5460(3) 0.7823(13) 0.0177(18) Uani d 1
C C21 0.4275(6) 0.4933(3) 0.7853(14) 0.0195(18) Uani d 1
H H21 0.3667 0.4725 0.7903 0.023 Uiso calc 1
C C22 0.5408(6) 0.4164(3) 0.7873(14) 0.0229(19) Uani d 1
C C23 0.3122(5) 0.5701(3) 0.7927(13) 0.021(2) Uani d 1
C C24 0.7028(6) 0.5873(3) 0.7757(14) 0.0204(18) Uani d 1

loop_
_atom_site_aniso_label
_atom_site_aniso_U_11
_atom_site_aniso_U_22
_atom_site_aniso_U_33
_atom_site_aniso_U_12
_atom_site_aniso_U_13
_atom_site_aniso_U_23
O1 0.011(3) 0.021(3) 0.046(4) -0.002(2) 0.004(3) 0.002(3)
N1 0.013(3) 0.029(4) 0.043(5) -0.010(3) 0.004(4) -0.003(4)
C1 0.024(5) 0.025(5) 0.040(6) -0.008(4) -0.001(4) -0.001(5)
C2 0.024(5) 0.024(5) 0.037(6) 0.002(4) 0.005(4) 0.001(4)
C3 0.016(4) 0.024(4) 0.028(5) 0.001(4) -0.001(4) -0.008(4)
C4 0.021(4) 0.026(5) 0.039(6) -0.005(4) 0.000(5) 0.001(5)
C5 0.021(4) 0.030(5) 0.038(6) 0.002(4) -0.002(4) 0.001(5)
O2 0.013(3) 0.022(3) 0.042(4) 0.000(2) -0.004(3) -0.003(3)
N2 0.012(3) 0.030(4) 0.038(5) -0.003(3) -0.003(4) 0.002(4)
C6 0.018(5) 0.021(5) 0.046(6) -0.006(4) 0.000(4) 0.003(5)
C7 0.023(5) 0.014(4) 0.037(5) 0.001(3) 0.001(4) 0.006(4)
C8 0.011(4) 0.028(5) 0.026(5) -0.005(3) -0.006(4) 0.002(4)
C9 0.020(4) 0.014(4) 0.044(6) -0.003(3) 0.002(4) 0.001(4)
C10 0.021(4) 0.025(5) 0.040(6) 0.000(4) 0.004(4) 0.001(5)
O3 0.018(3) 0.025(3) 0.023(4) 0.004(2) 0.001(3) 0.000(3)
N3 0.042(5) 0.019(4) 0.024(4) 0.003(4) 0.001(4) -0.005(3)
C11 0.012(4) 0.022(5) 0.036(6) 0.000(3) 0.003(4) 0.001(5)
C12 0.024(5) 0.017(5) 0.033(6) 0.003(4) -0.003(4) -0.007(4)
C13 0.024(5) 0.006(4) 0.028(6) 0.005(4) 0.001(4) 0.000(4)
C14 0.011(4) 0.026(5) 0.031(6) 0.002(4) -0.002(4) 0.000(4)
C15 0.018(5) 0.024(5) 0.022(5) 0.001(4) -0.007(4) 0.001(4)
O4 0.012(3) 0.023(3) 0.063(5) 0.005(2) 0.006(3) 0.004(4)
O5 0.012(3) 0.018(3) 0.050(4) -0.003(2) 0.000(3) 0.006(4)
O6 0.009(3) 0.025(3) 0.043(4) 0.000(2) 0.001(3) -0.003(3)
O7 0.013(3) 0.021(3) 0.106(6) -0.004(2) 0.011(4) -0.011(4)
O8 0.016(3) 0.019(3) 0.053(4) 0.001(2) 0.000(3) -0.004(3)
O9 0.013(3) 0.022(3) 0.043(4) -0.001(2) 0.006(3) 0.003(3)
C16 0.010(4) 0.016(4) 0.022(4) 0.004(3) -0.003(4) -0.007(4)
C17 0.010(4) 0.027(4) 0.021(5) 0.003(3) 0.000(4) -0.003(4)
C18 0.011(4) 0.015(4) 0.022(4) 0.002(3) 0.002(4) -0.006(4)
C19 0.016(4) 0.019(4) 0.025(5) 0.000(3) 0.000(4) 0.003(4)
C20 0.011(4) 0.014(4) 0.028(5) 0.000(3) -0.003(4) -0.002(4)
C21 0.013(4) 0.022(4) 0.024(5) -0.003(3) 0.001(4) 0.004(4)
C22 0.021(5) 0.023(4) 0.025(5) 0.000(4) 0.003(4) -0.005(5)
C23 0.011(4) 0.021(5) 0.030(6) -0.005(3) -0.003(4) 0.000(4)
C24 0.022(5) 0.016(4) 0.023(5) -0.001(3) 0.002(4) 0.002(4)

loop_
_atom_type_symbol
_atom_type_description
_atom_type_scat_dispersion_real
_atom_type_scat_dispersion_imag
_atom_type_scat_source
C C 0.0033 0.0016 'International Tables Vol C Tables 4.2.6.8 and 6.1.1.4'
H H 0.0000 0.0000 'International Tables Vol C Tables 4.2.6.8 and 6.1.1.4'
N N 0.0061 0.0033 'International Tables Vol C Tables 4.2.6.8 and 6.1.1.4'
O O 0.0106 0.0060 'International Tables Vol C Tables 4.2.6.8 and 6.1.1.4'

loop_
_geom_angle_atom_site_label_1
_geom_angle_atom_site_label_2
_geom_angle_atom_site_label_3
_geom_angle
C5 N1 C1 120.3(7)
C5 N1 H1N 119.8
C1 N1 H1N 119.8
N1 C1 C2 121.0(8)
N1 C1 H1 119.5
C2 C1 H1 119.5
C1 C2 C3 120.4(7)
C1 C2 H2 119.8
C3 C2 H2 119.8
O1 C3 C2 121.3(7)
O1 C3 C4 122.0(7)
C2 C3 C4 116.7(7)
C5 C4 C3 119.4(7)
C5 C4 H4 120.3
C3 C4 H4 120.3
N1 C5 C4 122.2(7)
N1 C5 H5 118.9
C4 C5 H5 118.9
C6 N2 C10 120.0(6)
C6 N2 H2N 120.0
C10 N2 H2N 120.0
C7 C6 N2 121.8(8)
C7 C6 H6 119.1
N2 C6 H6 119.1
C6 C7 C8 120.4(7)
C6 C7 H7 119.8
C8 C7 H7 119.8
O2 C8 C7 122.6(7)
O2 C8 C9 121.0(7)
C7 C8 C9 116.4(7)
C10 C9 C8 120.6(7)
C10 C9 H9 119.7
C8 C9 H9 119.7
N2 C10 C9 120.8(7)
N2 C10 H10 119.6
C9 C10 H10 119.6
C11 N3 C15 121.2(8)
C11 N3 H3N 119.4
C15 N3 H3N 119.4
N3 C11 C12 121.4(8)
N3 C11 H11 119.3
C12 C11 H11 119.3
C11 C12 C13 119.7(8)
C11 C12 H12 120.2
C13 C12 H12 120.2
O3 C13 C12 121.6(8)
O3 C13 C14 121.9(8)
C12 C13 C14 116.4(8)
C15 C14 C13 121.4(9)
C15 C14 H13 119.3
C13 C14 H13 119.3
C14 C15 N3 119.8(8)
C14 C15 H15 120.1
N3 C15 H15 120.1
C22 O5 H5O 109.5
C24 O7 H7O 109.5
C23 O9 H9O 109.5
C17 C16 C21 120.2(6)
C17 C16 C22 119.7(6)
C21 C16 C22 120.1(6)
C18 C17 C16 120.5(7)
C18 C17 H17 119.7
C16 C17 H17 119.7
C17 C18 C19 119.7(7)
C17 C18 C24 120.0(6)
C19 C18 C24 120.2(6)
C20 C19 C18 120.3(7)
C20 C19 H19 119.8
C18 C19 H19 119.8
C19 C20 C21 120.2(6)
C19 C20 C23 119.2(6)
C21 C20 C23 120.6(6)
C16 C21 C20 119.1(6)
C16 C21 H21 120.4
C20 C21 H21 120.4
O4 C22 O5 123.0(7)
O4 C22 C16 123.4(7)
O5 C22 C16 113.6(6)
O8 C23 O9 123.6(6)
O8 C23 C20 124.6(6)
O9 C23 C20 111.8(6)
O6 C24 O7 124.5(7)
O6 C24 C18 123.6(7)
O7 C24 C18 111.9(6)

loop_
_geom_bond_atom_site_label_1
_geom_bond_atom_site_label_2
_geom_bond_distance
O1 C3 1.295(8)
N1 C5 1.334(10)
N1 C1 1.340(10)
N1 H1N 0.8800
C1 C2 1.371(11)
C1 H1 0.9500
C2 C3 1.410(11)
C2 H2 0.9500
C3 C4 1.414(10)
C4 C5 1.365(10)
C4 H4 0.9500
C5 H5 0.9500
O2 C8 1.280(8)
N2 C6 1.353(10)
N2 C10 1.356(10)
N2 H2N 0.8800
C6 C7 1.350(11)
C6 H6 0.9500
C7 C8 1.410(10)
C7 H7 0.9500
C8 C9 1.421(10)
C9 C10 1.358(10)
C9 H9 0.9500
C10 H10 0.9500
O3 C13 1.293(10)
N3 C11 1.345(10)
N3 C15 1.348(10)
N3 H3N 0.8800
C11 C12 1.353(12)
C11 H11 0.9500
C12 C13 1.413(12)
C12 H12 0.9500
C13 C14 1.413(12)
C14 C15 1.347(12)
C14 H13 0.9500
C15 H15 0.9500
O4 C22 1.220(8)
O5 C22 1.324(8)
O5 H5O 0.8400
O6 C24 1.213(9)
O7 C24 1.310(9)
O7 H7O 0.8400
O8 C23 1.221(8)
O9 C23 1.332(8)
O9 H9O 0.8400
C16 C17 1.385(9)
C16 C21 1.398(9)
C16 C22 1.481(10)
C17 C18 1.380(9)
C17 H17 0.9500
C18 C19 1.395(10)
C18 C24 1.506(10)
C19 C20 1.380(10)
C19 H19 0.9500
C20 C21 1.401(10)
C20 C23 1.484(10)
C21 H21 0.9500

loop_
_geom_hbond_atom_site_label_D
_geom_hbond_atom_site_label_H
_geom_hbond_atom_site_label_A
_geom_hbond_site_symmetry_A
_geom_hbond_distance_DH
_geom_hbond_distance_HA
_geom_hbond_distance_DA
_geom_hbond_angle_DHA
N1 H1N O1 3_455 0.88 1.89 2.762(8) 168.7
N2 H2N O2 3_565 0.88 1.90 2.711(8) 152.4
N3 H3N O3 1_556 0.88 2.01 2.773(10) 144.1
N3 H3N O6 1_456 0.88 2.59 3.124(9) 119.6
O5 H5O O1 . 0.84 1.75 2.555(7) 160.6
O7 H7O O2 . 0.84 1.73 2.463(7) 144.6
O9 H9O O3 . 0.84 1.70 2.526(7) 167.1
C1 H1 O4 3_455 0.95 2.38 3.227(10) 147.9
C4 H4 O5 . 0.95 2.53 3.174(9) 125.5
C6 H6 O7 3_565 0.95 2.26 3.051(9) 140.4
C7 H7 O8 3_565 0.95 2.66 3.530(9) 152.7
C9 H9 O3 1_655 0.95 2.58 3.227(9) 125.7
C11 H11 O6 1_456 0.95 2.46 3.076(11) 122.7
C11 H11 O9 2_565 0.95 2.55 3.159(9) 122.0
C12 H12 O6 1_455 0.95 2.49 3.302(11) 142.9
C14 H13 O4 2_665 0.95 2.60 3.405(10) 142.6
C15 H15 O8 1_556 0.95 2.66 3.608(10) 177.9

loop_
_geom_torsion_atom_site_label_1
_geom_torsion_atom_site_label_2
_geom_torsion_atom_site_label_3
_geom_torsion_atom_site_label_4
_geom_torsion
C5 N1 C1 C2 -0.3(15)
N1 C1 C2 C3 0.5(15)
C1 C2 C3 O1 178.7(9)
C1 C2 C3 C4 0.1(14)
O1 C3 C4 C5 -179.4(9)
C2 C3 C4 C5 -0.8(14)
C1 N1 C5 C4 -0.4(15)
C3 C4 C5 N1 1.0(15)
C10 N2 C6 C7 -1.1(14)
N2 C6 C7 C8 0.2(15)
C6 C7 C8 O2 -179.8(9)
C6 C7 C8 C9 1.0(14)
O2 C8 C9 C10 179.4(9)
C7 C8 C9 C10 -1.4(14)
C6 N2 C10 C9 0.7(14)
C8 C9 C10 N2 0.6(15)
C15 N3 C11 C12 0.2(13)
N3 C11 C12 C13 1.0(14)
C11 C12 C13 O3 176.6(8)
C11 C12 C13 C14 -2.2(13)
O3 C13 C14 C15 -176.3(8)
C12 C13 C14 C15 2.4(13)
C13 C14 C15 N3 -1.3(14)
C11 N3 C15 C14 -0.1(13)
C21 C16 C17 C18 -0.5(14)
C22 C16 C17 C18 -178.8(8)
C16 C17 C18 C19 0.4(13)
C16 C17 C18 C24 177.7(8)
C17 C18 C19 C20 -0.6(14)
C24 C18 C19 C20 -177.8(8)
C18 C19 C20 C21 0.8(14)
C18 C19 C20 C23 178.3(8)
C17 C16 C21 C20 0.7(13)
C22 C16 C21 C20 179.0(9)
C19 C20 C21 C16 -0.9(13)
C23 C20 C21 C16 -178.3(8)
C17 C16 C22 O4 -0.2(15)
C21 C16 C22 O4 -178.4(9)
C17 C16 C22 O5 177.9(7)
C21 C16 C22 O5 -0.3(13)
C19 C20 C23 O8 7.1(15)
C21 C20 C23 O8 -175.5(9)
C19 C20 C23 O9 -172.7(8)
C21 C20 C23 O9 4.7(12)
C17 C18 C24 O6 10.1(14)
C19 C18 C24 O6 -172.7(9)
C17 C18 C24 O7 -169.9(8)
C19 C18 C24 O7 7.3(12)

_cod_database_fobs_code 2241178
